data_4320056
loop_
_publ_author_name
'Hendrik Dorn'
'Emira Vejzovic'
'Alan J. Lough'
'Ian Manners'

_publ_section_title
;
 Rhodium-Catalyzed Dehydrocoupling of the Sterically Encumbered
 Phosphine-Borane Adduct tBu2PH.BH3: Synthesis of the Linear Dimers
 tBu2PH-BH2-tBu2P-BH3 and tBu2PH-BH2-tBu2P-BH2Cl
;
_journal_name_full 'Inorganic Chemistry'
_journal_page_first 4327
_journal_page_last 4331
_journal_paper_doi 10.1021/ic0100626
_journal_volume 40
_journal_year 2001
_chemical_formula_sum 'C16 H41.21 B2 Cl0.79 P2'
_chemical_formula_weight 345.18
_chemical_name_systematic
;
  ?
;
_space_group_IT_number 14
_symmetry_cell_setting monoclinic
_symmetry_space_group_name_Hall '-P 2yn'
_symmetry_space_group_name_H-M 'P 1 21/n 1'
_atom_sites_solution_hydrogens geom
_atom_sites_solution_primary direct
_atom_sites_solution_secondary difmap
_audit_creation_method SHELXL-97
_cell_angle_alpha 90.00
_cell_angle_beta 101.857(2)
_cell_angle_gamma 90.00
_cell_formula_units_Z 4
_cell_length_a 8.7446(3)
_cell_length_b 24.6411(9)
_cell_length_c 10.4574(5)
_cell_measurement_reflns_used 6348
_cell_measurement_temperature 240(1)
_cell_measurement_theta_max 30.04
_cell_measurement_theta_min 2.59
_cell_volume 2205.25(15)
_computing_cell_refinement 'Denzo-SMN (Otwinowski & Minor, 1997)'
_computing_data_collection 'Collect (Nonius BV, 1997-2000)'
_computing_data_reduction 'Denzo-SMN (Otwinowski & Minor, 1997)'
_computing_molecular_graphics 'Bruker SHELXTL V5.1'
_computing_publication_material 'Bruker SHELXTL V5.1'
_computing_structure_refinement 'Bruker SHELXTL V5.1'
_computing_structure_solution 'Bruker SHELXTL V5.1'
_diffrn_ambient_temperature 240(1)
_diffrn_measured_fraction_theta_full 0.981
_diffrn_measured_fraction_theta_max 0.981
_diffrn_measurement_device_type 'Nonius KappaCCD'
_diffrn_measurement_method '\f scans and \w scans with \k offsets'
_diffrn_radiation_monochromator graphite
_diffrn_radiation_source 'fine-focus sealed tube'
_diffrn_radiation_type MoK\a
_diffrn_radiation_wavelength 0.71073
_diffrn_reflns_av_R_equivalents 0.028
_diffrn_reflns_av_sigmaI/netI 0.0616
_diffrn_reflns_limit_h_max 12
_diffrn_reflns_limit_h_min -9
_diffrn_reflns_limit_k_max 34
_diffrn_reflns_limit_k_min -34
_diffrn_reflns_limit_l_max 14
_diffrn_reflns_limit_l_min -10
_diffrn_reflns_number 16496
_diffrn_reflns_theta_full 30.04
_diffrn_reflns_theta_max 30.04
_diffrn_reflns_theta_min 2.59
_diffrn_standards_decay_% none
_exptl_absorpt_coefficient_mu 0.286
_exptl_absorpt_correction_T_max 0.9397
_exptl_absorpt_correction_T_min 0.9268
_exptl_absorpt_correction_type multi-scan
_exptl_absorpt_process_details 'Denzo-SMN (Otwinowki & Minor, 1997)'
_exptl_crystal_density_diffrn 1.040
_exptl_crystal_density_method 'not measured'
_exptl_crystal_F_000 762
_exptl_crystal_size_max 0.27
_exptl_crystal_size_mid 0.25
_exptl_crystal_size_min 0.22
_refine_diff_density_max 0.365
_refine_diff_density_min -0.282
_refine_diff_density_rms 0.046
_refine_ls_extinction_method none
_refine_ls_goodness_of_fit_ref 1.035
_refine_ls_hydrogen_treatment mixed
_refine_ls_matrix_type full
_refine_ls_number_parameters 214
_refine_ls_number_reflns 6348
_refine_ls_number_restraints 0
_refine_ls_restrained_S_all 1.035
_refine_ls_R_factor_all 0.0947
_refine_ls_R_factor_gt 0.0535
_refine_ls_shift/su_max 0.001
_refine_ls_shift/su_mean 0.000
_refine_ls_structure_factor_coef Fsqd
_refine_ls_weighting_details 'calc w=1/[\s^2^(Fo^2^)+(0.0570P)^2^+0.4946P] where P=(Fo^2^+2Fc^2^)/3'
_refine_ls_weighting_scheme calc
_refine_ls_wR_factor_gt 0.1222
_refine_ls_wR_factor_ref 0.1381
_reflns_number_gt 4182
_reflns_number_total 6348
_reflns_threshold_expression >2sigma(I)
_cod_data_source_file ic0100626_3.cif
_cod_data_source_block k00109ra
_cod_depositor_comments
;
The following automatic conversions were performed:

'_symmetry_cell_setting' value 'Monoclinic' changed to 'monoclinic'
according to the built-in table from CIF Core dictionary named
'cif_core.dic' version 2.4.1 from 2010-06-29.

Automatic conversion script
Id: cif_fix_values 1646 2011-03-28 12:23:43Z adriana 
;
_cod_original_formula_sum 'C16 H3 H38.21 B2 Cl0.79 P2'
_cod_database_code 4320056

loop_
_symmetry_equiv_pos_as_xyz
'x, y, z'
'-x+1/2, y+1/2, -z+1/2'
'-x, -y, -z'
'x-1/2, -y-1/2, z-1/2'

loop_
_atom_site_label
_atom_site_type_symbol
_atom_site_fract_x
_atom_site_fract_y
_atom_site_fract_z
_atom_site_U_iso_or_equiv
_atom_site_adp_type
_atom_site_occupancy
_atom_site_symmetry_multiplicity
_atom_site_calc_flag
_atom_site_refinement_flags
_atom_site_disorder_assembly
_atom_site_disorder_group
P1 P 0.62026(5) 0.15433(2) 0.93433(4) 0.03683(14) Uani 1 1 d . . .
H1P H 0.642(2) 0.0445(8) 1.1594(18) 0.046(5) Uiso 1 1 d . A .
P2 P 0.73053(5) 0.083898(19) 1.21584(4) 0.03515(13) Uani 1 1 d . . .
Cl1 Cl 0.62210(9) 0.03030(3) 0.85688(8) 0.0645(3) Uani 0.787(3) 1 d P A 1
C1 C 0.6996(2) 0.22027(9) 0.8794(2) 0.0496(5) Uani 1 1 d . A .
C2 C 0.8734(3) 0.21134(12) 0.8803(3) 0.0766(8) Uani 1 1 d . . .
H2A H 0.9187 0.2448 0.8560 0.115 Uiso 1 1 calc R A .
H2B H 0.8844 0.1831 0.8183 0.115 Uiso 1 1 calc R . .
H2C H 0.9271 0.2005 0.9672 0.115 Uiso 1 1 calc R . .
C3 C 0.6870(3) 0.26750(9) 0.9718(2) 0.0669(7) Uani 1 1 d . . .
H3A H 0.7377 0.2993 0.9448 0.100 Uiso 1 1 calc R A .
H3B H 0.7376 0.2577 1.0602 0.100 Uiso 1 1 calc R . .
H3C H 0.5777 0.2755 0.9690 0.100 Uiso 1 1 calc R . .
C4 C 0.6167(3) 0.23619(11) 0.7402(2) 0.0668(7) Uani 1 1 d . . .
H4A H 0.6710 0.2665 0.7104 0.100 Uiso 1 1 calc R A .
H4B H 0.5097 0.2466 0.7403 0.100 Uiso 1 1 calc R . .
H4C H 0.6170 0.2055 0.6821 0.100 Uiso 1 1 calc R . .
C5 C 0.4006(2) 0.15591(9) 0.9057(2) 0.0498(5) Uani 1 1 d . A .
C6 C 0.3375(3) 0.21028(11) 0.9439(3) 0.0802(8) Uani 1 1 d . . .
H6A H 0.2261 0.2072 0.9402 0.120 Uiso 1 1 calc R A .
H6B H 0.3563 0.2382 0.8836 0.120 Uiso 1 1 calc R . .
H6C H 0.3901 0.2198 1.0319 0.120 Uiso 1 1 calc R . .
C7 C 0.3509(3) 0.11128(11) 0.9895(2) 0.0657(7) Uani 1 1 d . . .
H7A H 0.2380 0.1077 0.9685 0.099 Uiso 1 1 calc R A .
H7B H 0.3845 0.1205 1.0811 0.099 Uiso 1 1 calc R . .
H7C H 0.3984 0.0772 0.9722 0.099 Uiso 1 1 calc R . .
C8 C 0.3260(3) 0.14270(11) 0.7620(2) 0.0749(8) Uani 1 1 d . . .
H8A H 0.2131 0.1441 0.7501 0.112 Uiso 1 1 calc R A .
H8B H 0.3576 0.1067 0.7407 0.112 Uiso 1 1 calc R . .
H8C H 0.3604 0.1691 0.7051 0.112 Uiso 1 1 calc R . .
C9 C 0.9293(2) 0.05399(8) 1.22869(19) 0.0439(4) Uani 1 1 d . A .
C10 C 0.9787(3) 0.06501(12) 1.0993(2) 0.0714(7) Uani 1 1 d . . .
H10A H 1.0797 0.0485 1.1009 0.107 Uiso 1 1 calc R A .
H10B H 0.9857 0.1039 1.0867 0.107 Uiso 1 1 calc R . .
H10C H 0.9020 0.0497 1.0282 0.107 Uiso 1 1 calc R . .
C11 C 1.0495(3) 0.07985(11) 1.3384(3) 0.0701(7) Uani 1 1 d . . .
H11A H 1.1530 0.0667 1.3344 0.105 Uiso 1 1 calc R A .
H11B H 1.0256 0.0703 1.4221 0.105 Uiso 1 1 calc R . .
H11C H 1.0463 0.1190 1.3283 0.105 Uiso 1 1 calc R . .
C12 C 0.9251(3) -0.00759(9) 1.2481(2) 0.0620(6) Uani 1 1 d . . .
H12A H 1.0280 -0.0226 1.2498 0.093 Uiso 1 1 calc R A .
H12B H 0.8505 -0.0237 1.1766 0.093 Uiso 1 1 calc R . .
H12C H 0.8941 -0.0155 1.3300 0.093 Uiso 1 1 calc R . .
C13 C 0.6717(2) 0.08947(8) 1.37735(18) 0.0469(5) Uani 1 1 d . A .
C14 C 0.7543(3) 0.13809(11) 1.4545(2) 0.0724(7) Uani 1 1 d . . .
H14A H 0.7156 0.1427 1.5343 0.109 Uiso 1 1 calc R A .
H14B H 0.7333 0.1707 1.4018 0.109 Uiso 1 1 calc R . .
H14C H 0.8660 0.1315 1.4759 0.109 Uiso 1 1 calc R . .
C15 C 0.4951(3) 0.09970(11) 1.3489(2) 0.0689(7) Uani 1 1 d . . .
H15A H 0.4590 0.1013 1.4306 0.103 Uiso 1 1 calc R A .
H15B H 0.4420 0.0704 1.2956 0.103 Uiso 1 1 calc R . .
H15C H 0.4725 0.1338 1.3027 0.103 Uiso 1 1 calc R . .
C16 C 0.7027(3) 0.03702(10) 1.4565(2) 0.0618(6) Uani 1 1 d . . .
H16A H 0.6612 0.0403 1.5353 0.093 Uiso 1 1 calc R A .
H16B H 0.8143 0.0305 1.4798 0.093 Uiso 1 1 calc R . .
H16C H 0.6522 0.0069 1.4045 0.093 Uiso 1 1 calc R . .
B1 B 0.7025(3) 0.15342(9) 1.12406(19) 0.0390(5) Uani 1 1 d . A .
H1BB H 0.821(2) 0.1708(8) 1.1434(18) 0.051(6) Uiso 1 1 d . . .
H1BA H 0.621(2) 0.1773(8) 1.1695(19) 0.052(6) Uiso 1 1 d . . .
B2 B 0.6889(4) 0.10081(13) 0.8200(3) 0.0453(7) Uiso 0.787(3) 1 d P A 1
H2D H 0.6402 0.1111 0.7174 0.054 Uiso 0.787(3) 1 calc PR A 1
H2E H 0.8171 0.1016 0.8346 0.054 Uiso 0.787(3) 1 calc PR A 1
B2* B 0.6301(18) 0.0843(6) 0.8254(13) 0.060(3) Uiso 0.213(3) 1 d P A 2
H2*1 H 0.5412 0.0553 0.8435 0.090 Uiso 0.213(3) 1 calc PR A 2
H2*2 H 0.7467 0.0658 0.8541 0.090 Uiso 0.213(3) 1 calc PR A 2
H2*3 H 0.6077 0.0946 0.7208 0.090 Uiso 0.213(3) 1 calc PR A 2

loop_
_atom_site_aniso_label
_atom_site_aniso_U_11
_atom_site_aniso_U_22
_atom_site_aniso_U_33
_atom_site_aniso_U_23
_atom_site_aniso_U_13
_atom_site_aniso_U_12
P1 0.0385(2) 0.0388(3) 0.0343(2) 0.0018(2) 0.01019(18) 0.00585(19)
P2 0.0369(2) 0.0369(3) 0.0330(2) 0.00016(19) 0.01042(18) -0.00078(19)
Cl1 0.0841(6) 0.0368(4) 0.0727(5) -0.0080(3) 0.0162(4) -0.0019(3)
C1 0.0446(11) 0.0538(13) 0.0509(11) 0.0168(10) 0.0112(9) 0.0008(9)
C2 0.0511(13) 0.085(2) 0.0988(19) 0.0337(16) 0.0272(13) -0.0006(12)
C3 0.0788(16) 0.0433(13) 0.0731(15) 0.0077(11) 0.0025(13) -0.0091(11)
C4 0.0750(16) 0.0673(16) 0.0563(13) 0.0241(12) 0.0098(12) 0.0015(12)
C5 0.0387(10) 0.0519(12) 0.0569(12) 0.0062(10) 0.0054(9) -0.0011(9)
C6 0.0462(13) 0.0783(19) 0.120(2) 0.0018(17) 0.0267(14) 0.0181(12)
C7 0.0453(12) 0.0829(18) 0.0685(14) 0.0128(13) 0.0107(11) -0.0129(11)
C8 0.0655(15) 0.0789(18) 0.0676(15) 0.0182(14) -0.0157(12) -0.0149(13)
C9 0.0385(9) 0.0441(11) 0.0489(11) 0.0047(9) 0.0089(8) 0.0040(8)
C10 0.0597(14) 0.0872(19) 0.0773(16) 0.0232(14) 0.0374(12) 0.0304(13)
C11 0.0460(12) 0.0723(17) 0.0848(17) 0.0014(14) -0.0033(12) -0.0070(11)
C12 0.0627(14) 0.0463(13) 0.0775(15) 0.0029(11) 0.0158(12) 0.0118(11)
C13 0.0578(12) 0.0513(12) 0.0363(9) 0.0018(9) 0.0203(9) -0.0008(9)
C14 0.114(2) 0.0639(16) 0.0449(12) -0.0123(11) 0.0297(13) -0.0148(15)
C15 0.0698(15) 0.0884(19) 0.0596(13) 0.0069(13) 0.0393(12) 0.0121(13)
C16 0.0786(16) 0.0638(15) 0.0475(12) 0.0132(11) 0.0233(11) -0.0030(12)
B1 0.0468(12) 0.0368(11) 0.0343(10) 0.0010(9) 0.0106(9) 0.0011(9)

loop_
_atom_type_symbol
_atom_type_description
_atom_type_scat_dispersion_real
_atom_type_scat_dispersion_imag
_atom_type_scat_source
C C 0.0033 0.0016 'International Tables Vol C Tables 4.2.6.8 and 6.1.1.4'
H H 0.0000 0.0000 'International Tables Vol C Tables 4.2.6.8 and 6.1.1.4'
B B 0.0013 0.0007 'International Tables Vol C Tables 4.2.6.8 and 6.1.1.4'
P P 0.1023 0.0942 'International Tables Vol C Tables 4.2.6.8 and 6.1.1.4'
Cl Cl 0.1484 0.1585 'International Tables Vol C Tables 4.2.6.8 and 6.1.1.4'
H H 0.0000 0.0000 'International Tables Vol C Tables 4.2.6.8 and 6.1.1.4'

loop_
_geom_angle_atom_site_label_1
_geom_angle_atom_site_label_2
_geom_angle_atom_site_label_3
_geom_angle
_geom_angle_site_symmetry_1
_geom_angle_site_symmetry_3
_geom_angle_publ_flag
C5 P1 C1 110.97(9) . . ?
C5 P1 B2 110.38(12) . . ?
C1 P1 B2 102.42(13) . . ?
C5 P1 B1 108.06(10) . . ?
C1 P1 B1 103.53(9) . . ?
B2 P1 B1 120.98(11) . . ?
C5 P1 B2* 94.9(4) . . ?
C1 P1 B2* 119.0(4) . . ?
B2 P1 B2* 18.7(4) . . ?
B1 P1 B2* 119.7(4) . . ?
H1P P2 C9 101.4(8) . . ?
H1P P2 C13 102.4(8) . . ?
C9 P2 C13 112.88(9) . . ?
H1P P2 B1 115.2(8) . . ?
C9 P2 B1 113.73(9) . . ?
C13 P2 B1 110.44(9) . . ?
C3 C1 C2 107.7(2) . . ?
C3 C1 C4 108.83(19) . . ?
C2 C1 C4 108.41(19) . . ?
C3 C1 P1 112.41(15) . . ?
C2 C1 P1 107.34(15) . . ?
C4 C1 P1 111.94(15) . . ?
C7 C5 C6 108.7(2) . . ?
C7 C5 C8 107.07(18) . . ?
C6 C5 C8 109.5(2) . . ?
C7 C5 P1 107.23(14) . . ?
C6 C5 P1 112.77(15) . . ?
C8 C5 P1 111.32(16) . . ?
C10 C9 C11 108.37(19) . . ?
C10 C9 C12 108.19(19) . . ?
C11 C9 C12 110.22(18) . . ?
C10 C9 P2 107.13(13) . . ?
C11 C9 P2 112.11(15) . . ?
C12 C9 P2 110.67(14) . . ?
C16 C13 C15 107.66(18) . . ?
C16 C13 C14 111.28(18) . . ?
C15 C13 C14 108.6(2) . . ?
C16 C13 P2 112.09(14) . . ?
C15 C13 P2 106.88(13) . . ?
C14 C13 P2 110.14(14) . . ?
H1BB B1 H1BA 112.3(15) . . ?
H1BB B1 P2 103.4(10) . . ?
H1BA B1 P2 106.5(11) . . ?
H1BB B1 P1 108.4(10) . . ?
H1BA B1 P1 107.0(10) . . ?
P2 B1 P1 119.23(11) . . ?
Cl1 B2 P1 110.32(16) . . ?

loop_
_geom_bond_atom_site_label_1
_geom_bond_atom_site_label_2
_geom_bond_distance
_geom_bond_site_symmetry_2
_geom_bond_publ_flag
P1 C5 1.883(2) . ?
P1 C1 1.901(2) . ?
P1 B2 1.955(3) . ?
P1 B1 1.967(2) . ?
P1 B2* 2.080(14) . ?
H1P P2 1.305(19) . ?
P2 C9 1.8674(19) . ?
P2 C13 1.8689(18) . ?
P2 B1 1.954(2) . ?
Cl1 B2 1.898(4) . ?
C1 C3 1.531(3) . ?
C1 C2 1.535(3) . ?
C1 C4 1.538(3) . ?
C5 C7 1.524(3) . ?
C5 C6 1.533(3) . ?
C5 C8 1.545(3) . ?
C9 C10 1.527(3) . ?
C9 C11 1.527(3) . ?
C9 C12 1.532(3) . ?
C13 C16 1.529(3) . ?
C13 C15 1.533(3) . ?
C13 C14 1.539(3) . ?
B1 H1BB 1.10(2) . ?
B1 H1BA 1.11(2) . ?

loop_
_geom_torsion_atom_site_label_1
_geom_torsion_atom_site_label_2
_geom_torsion_atom_site_label_3
_geom_torsion_atom_site_label_4
_geom_torsion
_geom_torsion_site_symmetry_1
_geom_torsion_site_symmetry_2
_geom_torsion_site_symmetry_3
_geom_torsion_site_symmetry_4
_geom_torsion_publ_flag
C5 P1 C1 C3 72.81(17) . . . . ?
B2 P1 C1 C3 -169.40(16) . . . . ?
B1 P1 C1 C3 -42.89(17) . . . . ?
B2* P1 C1 C3 -178.6(5) . . . . ?
C5 P1 C1 C2 -168.89(16) . . . . ?
B2 P1 C1 C2 -51.10(19) . . . . ?
B1 P1 C1 C2 75.42(18) . . . . ?
B2* P1 C1 C2 -60.3(5) . . . . ?
C5 P1 C1 C4 -50.05(19) . . . . ?
B2 P1 C1 C4 67.74(19) . . . . ?
B1 P1 C1 C4 -165.74(16) . . . . ?
B2* P1 C1 C4 58.5(5) . . . . ?
C1 P1 C5 C7 -162.21(15) . . . . ?
B2 P1 C5 C7 84.96(19) . . . . ?
B1 P1 C5 C7 -49.35(18) . . . . ?
B2* P1 C5 C7 74.1(4) . . . . ?
C1 P1 C5 C6 -42.6(2) . . . . ?
B2 P1 C5 C6 -155.42(19) . . . . ?
B1 P1 C5 C6 70.27(19) . . . . ?
B2* P1 C5 C6 -166.3(4) . . . . ?
C1 P1 C5 C8 80.99(18) . . . . ?
B2 P1 C5 C8 -31.8(2) . . . . ?
B1 P1 C5 C8 -166.15(16) . . . . ?
B2* P1 C5 C8 -42.7(4) . . . . ?
H1P P2 C9 C10 85.3(8) . . . . ?
C13 P2 C9 C10 -165.85(16) . . . . ?
B1 P2 C9 C10 -39.00(19) . . . . ?
H1P P2 C9 C11 -155.9(8) . . . . ?
C13 P2 C9 C11 -47.09(18) . . . . ?
B1 P2 C9 C11 79.76(17) . . . . ?
H1P P2 C9 C12 -32.4(8) . . . . ?
C13 P2 C9 C12 76.41(17) . . . . ?
B1 P2 C9 C12 -156.74(14) . . . . ?
H1P P2 C13 C16 60.8(8) . . . . ?
C9 P2 C13 C16 -47.42(18) . . . . ?
B1 P2 C13 C16 -175.99(15) . . . . ?
H1P P2 C13 C15 -56.9(9) . . . . ?
C9 P2 C13 C15 -165.15(15) . . . . ?
B1 P2 C13 C15 66.28(17) . . . . ?
H1P P2 C13 C14 -174.7(9) . . . . ?
C9 P2 C13 C14 77.05(18) . . . . ?
B1 P2 C13 C14 -51.52(18) . . . . ?
H1P P2 B1 H1BB -145.3(14) . . . . ?
C9 P2 B1 H1BB -28.8(11) . . . . ?
C13 P2 B1 H1BB 99.3(11) . . . . ?
H1P P2 B1 H1BA 96.2(14) . . . . ?
C9 P2 B1 H1BA -147.4(11) . . . . ?
C13 P2 B1 H1BA -19.2(11) . . . . ?
H1P P2 B1 P1 -24.9(9) . . . . ?
C9 P2 B1 P1 91.61(14) . . . . ?
C13 P2 B1 P1 -140.28(12) . . . . ?
C5 P1 B1 H1BB -154.5(11) . . . . ?
C1 P1 B1 H1BB -36.8(11) . . . . ?
B2 P1 B1 H1BB 76.9(11) . . . . ?
B2* P1 B1 H1BB 98.6(12) . . . . ?
C5 P1 B1 H1BA -33.1(11) . . . . ?
C1 P1 B1 H1BA 84.6(11) . . . . ?
B2 P1 B1 H1BA -161.6(11) . . . . ?
B2* P1 B1 H1BA -140.0(12) . . . . ?
C5 P1 B1 P2 87.64(14) . . . . ?
C1 P1 B1 P2 -154.61(12) . . . . ?
B2 P1 B1 P2 -40.88(19) . . . . ?
B2* P1 B1 P2 -19.2(5) . . . . ?
C5 P1 B2 Cl1 -61.73(17) . . . . ?
C1 P1 B2 Cl1 -179.94(13) . . . . ?
B1 P1 B2 Cl1 65.76(19) . . . . ?
B2* P1 B2 Cl1 -25.9(12) . . . . ?
